data_7133195
loop_
_publ_author_name
'Govindarajan, R.'
'Vardhanapu, Pavan K.'
'Fayzullin, Robert R.'
'Khaskin, Eugene'
'Khusnutdinova, Julia R.'

_publ_section_title
;
 Facile methyl group transfer from Pt<sup>II</sup> to gallium and indium.
;
_journal_issue 56
_journal_name_full 'Chemical communications (Cambridge, England)'
_journal_page_first 7216
_journal_page_last 7219
_journal_paper_doi 10.1039/d4cc02112f
_journal_volume 60
_journal_year 2024
_chemical_formula_moiety 'C25 H36 Cl3 In N4 O P Pt, C0.77 H2.30 Cl3.23 In, 0.5(C6 H6)'
_chemical_formula_sum 'C28.77 H41.3 Cl6.23 In2 N4 O P Pt'
_chemical_formula_weight 1135.93
_space_group_crystal_system triclinic
_space_group_IT_number 2
_space_group_name_Hall '-P 1'
_space_group_name_H-M_alt 'P -1'
_atom_sites_solution_hydrogens geom
_audit_creation_method SHELXL-2018/3
_audit_update_record
;
2024-04-21 deposited with the CCDC.	2024-06-17 downloaded from the CCDC.
;
_cell_angle_alpha 65.9038(18)
_cell_angle_beta 81.2608(16)
_cell_angle_gamma 73.8299(16)
_cell_formula_units_Z 2
_cell_length_a 8.71612(17)
_cell_length_b 14.4778(2)
_cell_length_c 17.6581(4)
_cell_measurement_reflns_used 36415
_cell_measurement_temperature 100(2)
_cell_measurement_theta_max 33.4550
_cell_measurement_theta_min 2.7060
_cell_volume 1951.78(7)
_computing_cell_refinement 'CrysAlisPro 1.171.43.107a (Rigaku OD, 2024)'
_computing_data_collection 'CrysAlisPro 1.171.43.107a (Rigaku OD, 2024)'
_computing_data_reduction 'CrysAlisPro 1.171.43.107a (Rigaku OD, 2024)'
_computing_molecular_graphics
;
WinGX (Farrugia, 2012); ORTEP-3 (Farrugia, 2012);
PLATON (Spek, 2009); Olex2 (Dolomanov et al., 2009)
;
_computing_publication_material
;
WinGX (Farrugia, 2012); ORTEP-3 (Farrugia, 2012);
PLATON (Spek, 2009); Olex2 (Dolomanov et al., 2009)
;
_computing_structure_refinement 'SHELXL-2018/3 (Sheldrick, 2015)'
_computing_structure_solution 'SHELXT-2018/2 (Sheldrick, 2015)'
_diffrn_ambient_temperature 100(2)
_diffrn_measured_fraction_theta_full 0.999
_diffrn_measured_fraction_theta_max 0.953
_diffrn_measurement_device_type 'Rigaku XtaLAB Pro: Kappa dual offset/far'
_diffrn_measurement_method '\w scans'
_diffrn_radiation_probe x-ray
_diffrn_radiation_type MoK\a
_diffrn_radiation_wavelength 0.71073
_diffrn_reflns_av_R_equivalents 0.0451
_diffrn_reflns_av_unetI/netI 0.0372
_diffrn_reflns_Laue_measured_fraction_full 0.999
_diffrn_reflns_Laue_measured_fraction_max 0.953
_diffrn_reflns_limit_h_max 13
_diffrn_reflns_limit_h_min -13
_diffrn_reflns_limit_k_max 22
_diffrn_reflns_limit_k_min -22
_diffrn_reflns_limit_l_max 27
_diffrn_reflns_limit_l_min -27
_diffrn_reflns_number 78879
_diffrn_reflns_point_group_measured_fraction_full 0.999
_diffrn_reflns_point_group_measured_fraction_max 0.953
_diffrn_reflns_theta_full 25.242
_diffrn_reflns_theta_max 33.779
_diffrn_reflns_theta_min 2.435
_diffrn_source 'microfocus sealed X-ray tube'
_exptl_absorpt_coefficient_mu 5.243
_exptl_absorpt_correction_T_max 1.000
_exptl_absorpt_correction_T_min 0.392
_exptl_absorpt_correction_type gaussian
_exptl_absorpt_process_details
;
CrysAlisPro 1.171.43.107a (Rigaku Oxford Diffraction, 2024).
Numerical absorption correction based on gaussian integration over
a multifaceted crystal model. Empirical absorption correction using
spherical harmonics, frame scaling and detector area scaling,
implemented in SCALE3 ABSPACK scaling algorithm.
;
_exptl_crystal_colour yellow
_exptl_crystal_density_diffrn 1.933
_exptl_crystal_description plate
_exptl_crystal_F_000 1094
_exptl_crystal_size_max 0.187
_exptl_crystal_size_mid 0.035
_exptl_crystal_size_min 0.014
_refine_diff_density_max 2.476
_refine_diff_density_min -1.657
_refine_diff_density_rms 0.144
_refine_ls_extinction_method none
_refine_ls_goodness_of_fit_ref 1.038
_refine_ls_hydrogen_treatment constr
_refine_ls_matrix_type full
_refine_ls_number_parameters 404
_refine_ls_number_reflns 14923
_refine_ls_number_restraints 2
_refine_ls_restrained_S_all 1.067
_refine_ls_R_factor_all 0.0401
_refine_ls_R_factor_gt 0.0297
_refine_ls_shift/su_max 0.003
_refine_ls_shift/su_mean 0.000
_refine_ls_structure_factor_coef Fsqd
_refine_ls_weighting_details 'w=1/[\s^2^(Fo^2^)+(0.0335P)^2^+0.5816P] where P=(Fo^2^+2Fc^2^)/3'
_refine_ls_weighting_scheme calc
_refine_ls_wR_factor_gt 0.0640
_refine_ls_wR_factor_ref 0.0669
_reflns_Friedel_coverage 0.000
_reflns_number_gt 12710
_reflns_number_total 14923
_reflns_threshold_expression 'I > 2\s(I)'
_cod_data_source_file d4cc02112f5.cif
_cod_data_source_block rjk1687
_cod_depositor_comments 'Adding full bibliography for 7133193--7133195.cif.'
_cod_original_formula_sum 'C28.77 H41.30 Cl6.23 In2 N4 O P Pt'
_cod_database_code 7133195
_shelx_shelxl_version_number 2018/3
_shelx_space_group_comment
;
The symmetry employed for this shelxl refinement is uniquely defined
by the following loop, which should always be used as a source of
symmetry information in preference to the above space-group names.
They are only intended as comments.
;
_shelx_estimated_absorpt_t_min 0.441
_shelx_estimated_absorpt_t_max 0.930

loop_
_space_group_symop_operation_xyz
'x, y, z'
'-x, -y, -z'

loop_
_atom_site_label
_atom_site_type_symbol
_atom_site_fract_x
_atom_site_fract_y
_atom_site_fract_z
_atom_site_U_iso_or_equiv
_atom_site_adp_type
_atom_site_occupancy
_atom_site_site_symmetry_order
_atom_site_calc_flag
_atom_site_refinement_flags_posn
_atom_site_refinement_flags_adp
_atom_site_refinement_flags_occupancy
_atom_site_disorder_assembly
_atom_site_disorder_group
Pt1 Pt 0.57044(2) 0.29987(2) 0.13651(2) 0.01693(3) Uani 1 1 d . . . . .
In1 In 0.73461(2) 0.35382(2) 0.28324(2) 0.01557(3) Uani 1 1 d . . . . .
Cl1 Cl 0.60316(7) 0.45592(5) 0.14416(4) 0.02233(11) Uani 1 1 d . . . . .
Cl2 Cl 0.90533(7) 0.22989(5) 0.22994(4) 0.02488(12) Uani 1 1 d . . . . .
Cl3 Cl 0.81198(7) 0.25121(5) 0.42604(4) 0.01996(10) Uani 1 1 d . . . . .
P1 P 0.52576(8) 0.16903(5) 0.12116(4) 0.01989(12) Uani 1 1 d . . . . .
O1 O 0.4201(2) 0.11721(14) 0.20749(11) 0.0239(4) Uani 1 1 d . . . . .
N2 N 0.6177(2) 0.49225(16) 0.32429(13) 0.0193(4) Uani 1 1 d . . . . .
N3 N 0.9143(2) 0.45379(17) 0.24852(13) 0.0211(4) Uani 1 1 d . . . . .
N11 N 0.4720(2) 0.34161(15) 0.32737(12) 0.0161(4) Uani 1 1 d . . . . .
N12 N 0.4425(2) 0.23776(15) 0.25844(12) 0.0158(3) Uani 1 1 d . . . . .
C1 C 0.6808(3) 0.3548(2) 0.02144(16) 0.0256(5) Uani 1 1 d . . . . .
H1A H 0.791102 0.354001 0.027568 0.038 Uiso 1 1 calc R U . . .
H1B H 0.622868 0.426282 -0.010103 0.038 Uiso 1 1 calc R U . . .
H1C H 0.681263 0.310325 -0.008165 0.038 Uiso 1 1 calc R U . . .
C11 C 0.5081(3) 0.4521(2) 0.39546(16) 0.0219(5) Uani 1 1 d . . . . .
H11A H 0.432703 0.511669 0.405497 0.026 Uiso 1 1 calc R U . . .
H11B H 0.570908 0.409237 0.445691 0.026 Uiso 1 1 calc R U . . .
C12 C 0.4140(3) 0.38721(19) 0.38197(15) 0.0189(4) Uani 1 1 d . . . . .
C13 C 0.2754(3) 0.3716(2) 0.43214(16) 0.0216(5) Uani 1 1 d . . . . .
H13 H 0.232420 0.410341 0.466049 0.026 Uiso 1 1 calc R U . . .
C14 C 0.2032(3) 0.2996(2) 0.43136(16) 0.0214(5) Uani 1 1 d . . . . .
H14 H 0.112981 0.284382 0.467471 0.026 Uiso 1 1 calc R U . . .
C15 C 0.2634(3) 0.24794(18) 0.37651(15) 0.0173(4) Uani 1 1 d . . . . .
C16 C 0.2031(3) 0.16581(19) 0.37932(16) 0.0201(4) Uani 1 1 d . . . . .
H16 H 0.119766 0.143749 0.418380 0.024 Uiso 1 1 calc R U . . .
C17 C 0.2662(3) 0.11881(19) 0.32525(15) 0.0202(4) Uani 1 1 d . . . . .
H17 H 0.234531 0.059654 0.328252 0.024 Uiso 1 1 calc R U . . .
C18 C 0.3800(3) 0.16054(18) 0.26456(14) 0.0178(4) Uani 1 1 d . . . . .
C19 C 0.3919(3) 0.27669(17) 0.32032(14) 0.0155(4) Uani 1 1 d . . . . .
C21 C 0.5283(3) 0.5861(2) 0.25856(17) 0.0259(5) Uani 1 1 d . . . . .
H21A H 0.600174 0.609390 0.209972 0.039 Uiso 1 1 calc R U . . .
H21B H 0.485831 0.641844 0.279529 0.039 Uiso 1 1 calc R U . . .
H21C H 0.439724 0.569226 0.242743 0.039 Uiso 1 1 calc R U . . .
C31 C 0.7503(3) 0.5186(2) 0.34888(17) 0.0231(5) Uani 1 1 d . . . . .
H31A H 0.789503 0.464701 0.402968 0.028 Uiso 1 1 calc R U . . .
H31B H 0.711496 0.586417 0.354962 0.028 Uiso 1 1 calc R U . . .
C32 C 0.8844(3) 0.5244(2) 0.28337(16) 0.0225(5) Uani 1 1 d . . . . .
C33 C 0.9793(3) 0.5959(2) 0.26170(18) 0.0299(6) Uani 1 1 d . . . . .
H33 H 0.956718 0.646467 0.285701 0.036 Uiso 1 1 calc R U . . .
C34 C 1.1064(3) 0.5919(2) 0.2049(2) 0.0356(7) Uani 1 1 d . . . . .
H34 H 1.170943 0.640522 0.188730 0.043 Uiso 1 1 calc R U . . .
C35 C 1.1388(3) 0.5168(3) 0.17175(19) 0.0349(7) Uani 1 1 d . . . . .
H35 H 1.228216 0.511372 0.134286 0.042 Uiso 1 1 calc R U . . .
C36 C 1.0389(3) 0.4494(2) 0.19403(17) 0.0273(5) Uani 1 1 d . . . . .
H36 H 1.059040 0.398800 0.170150 0.033 Uiso 1 1 calc R U . . .
C41 C 0.3786(3) 0.1981(2) 0.04304(16) 0.0253(5) Uani 1 1 d . . . . .
C42 C 0.2603(4) 0.3008(2) 0.0371(2) 0.0355(7) Uani 1 1 d . . . . .
H42A H 0.209681 0.293971 0.092001 0.053 Uiso 1 1 calc R U . . .
H42B H 0.178206 0.317828 -0.001888 0.053 Uiso 1 1 calc R U . . .
H42C H 0.317341 0.356570 0.017378 0.053 Uiso 1 1 calc R U . . .
C43 C 0.2832(4) 0.1135(2) 0.07059(19) 0.0322(6) Uani 1 1 d . . . . .
H43A H 0.357005 0.045989 0.077631 0.048 Uiso 1 1 calc R U . . .
H43B H 0.207275 0.131500 0.028228 0.048 Uiso 1 1 calc R U . . .
H43C H 0.224639 0.109466 0.123390 0.048 Uiso 1 1 calc R U . . .
C44 C 0.4627(4) 0.2104(3) -0.04206(17) 0.0350(7) Uani 1 1 d . . . . .
H44A H 0.517028 0.267327 -0.060430 0.052 Uiso 1 1 calc R U . . .
H44B H 0.383507 0.226416 -0.082280 0.052 Uiso 1 1 calc R U . . .
H44C H 0.541388 0.145442 -0.037904 0.052 Uiso 1 1 calc R U . . .
C51 C 0.6977(3) 0.0555(2) 0.12951(18) 0.0280(5) Uani 1 1 d . . . . .
C52 C 0.7613(4) 0.0174(2) 0.2162(2) 0.0376(7) Uani 1 1 d . . . . .
H52A H 0.775879 0.076705 0.225364 0.056 Uiso 1 1 calc R U . . .
H52B H 0.864129 -0.033576 0.220276 0.056 Uiso 1 1 calc R U . . .
H52C H 0.684688 -0.015297 0.258226 0.056 Uiso 1 1 calc R U . . .
C53 C 0.8293(4) 0.0912(3) 0.0640(2) 0.0404(7) Uani 1 1 d . . . . .
H53A H 0.788340 0.118056 0.008346 0.061 Uiso 1 1 calc R U . . .
H53B H 0.921572 0.031914 0.070114 0.061 Uiso 1 1 calc R U . . .
H53C H 0.861962 0.146197 0.071615 0.061 Uiso 1 1 calc R U . . .
C54 C 0.6515(4) -0.0355(2) 0.1222(2) 0.0368(7) Uani 1 1 d . . . . .
H54A H 0.561223 -0.053251 0.161127 0.055 Uiso 1 1 calc R U . . .
H54B H 0.742879 -0.096171 0.135541 0.055 Uiso 1 1 calc R U . . .
H54C H 0.620794 -0.015070 0.065433 0.055 Uiso 1 1 calc R U . . .
In2 In 0.80346(2) 0.19936(2) 0.64787(2) 0.02383(4) Uani 1 1 d D . . . .
Cl4 Cl 0.87855(8) 0.36371(5) 0.57720(4) 0.02600(12) Uani 1 1 d . . . . .
Cl5 Cl 0.80135(9) 0.17153(5) 0.79325(4) 0.03169(14) Uani 1 1 d . . . . .
Cl6 Cl 0.52395(8) 0.24140(6) 0.62352(5) 0.03440(16) Uani 1 1 d . . . . .
C2 C 0.9663(7) 0.0780(4) 0.6213(4) 0.02600(12) Uani 0.767(3) 1 d D . P A 1
H2A H 0.922567 0.064546 0.579816 0.039 Uiso 0.767(3) 1 calc R U P A 1
H2B H 0.984650 0.014780 0.672131 0.039 Uiso 0.767(3) 1 calc R U P A 1
H2C H 1.067689 0.097858 0.599400 0.039 Uiso 0.767(3) 1 calc R U P A 1
Cl7 Cl 0.9743(6) 0.0694(3) 0.6150(3) 0.02600(12) Uani 0.233(3) 1 d D . P A 2
C3 C 0.5461(3) 0.0835(2) 0.50267(16) 0.0234(5) Uani 1 1 d . . . . .
H3 H 0.577738 0.140020 0.504810 0.028 Uiso 1 1 calc R U . . .
C4 C 0.6224(3) 0.03851(19) 0.44658(16) 0.0228(5) Uani 1 1 d . . . . .
H4 H 0.705554 0.064980 0.409812 0.027 Uiso 1 1 calc R U . . .
C5 C 0.5774(3) -0.0450(2) 0.44412(16) 0.0237(5) Uani 1 1 d . . . . .
H5 H 0.630720 -0.075998 0.406144 0.028 Uiso 1 1 calc R U . . .

loop_
_atom_site_aniso_label
_atom_site_aniso_U_11
_atom_site_aniso_U_22
_atom_site_aniso_U_33
_atom_site_aniso_U_23
_atom_site_aniso_U_13
_atom_site_aniso_U_12
Pt1 0.01666(4) 0.01974(5) 0.01614(4) -0.00768(3) -0.00122(3) -0.00559(3)
In1 0.01262(7) 0.01676(7) 0.01842(7) -0.00788(6) -0.00097(5) -0.00332(5)
Cl1 0.0248(3) 0.0215(3) 0.0214(3) -0.0067(2) -0.0041(2) -0.0074(2)
Cl2 0.0191(3) 0.0285(3) 0.0306(3) -0.0183(3) -0.0045(2) 0.0013(2)
Cl3 0.0158(2) 0.0225(3) 0.0199(2) -0.0064(2) -0.00196(19) -0.00417(19)
P1 0.0228(3) 0.0227(3) 0.0180(3) -0.0106(2) -0.0010(2) -0.0069(2)
O1 0.0331(10) 0.0228(9) 0.0207(8) -0.0104(7) 0.0013(7) -0.0124(7)
N2 0.0158(9) 0.0192(9) 0.0248(10) -0.0102(8) -0.0027(8) -0.0036(7)
N3 0.0179(9) 0.0238(10) 0.0220(10) -0.0076(8) -0.0013(8) -0.0075(8)
N11 0.0125(8) 0.0177(9) 0.0193(9) -0.0091(7) -0.0015(7) -0.0020(7)
N12 0.0149(8) 0.0163(9) 0.0162(8) -0.0063(7) -0.0020(7) -0.0030(7)
C1 0.0242(12) 0.0324(14) 0.0197(11) -0.0082(10) -0.0001(9) -0.0095(10)
C11 0.0191(11) 0.0247(12) 0.0272(12) -0.0169(10) 0.0015(9) -0.0042(9)
C12 0.0156(10) 0.0206(11) 0.0214(11) -0.0107(9) -0.0010(8) -0.0020(8)
C13 0.0170(10) 0.0254(12) 0.0262(12) -0.0168(10) 0.0017(9) -0.0015(9)
C14 0.0143(10) 0.0249(12) 0.0240(11) -0.0106(10) 0.0013(9) -0.0024(9)
C15 0.0115(9) 0.0183(10) 0.0205(10) -0.0074(9) -0.0029(8) 0.0001(8)
C16 0.0129(9) 0.0212(11) 0.0256(12) -0.0084(9) -0.0006(8) -0.0041(8)
C17 0.0170(10) 0.0187(11) 0.0253(12) -0.0077(9) -0.0030(9) -0.0053(8)
C18 0.0195(10) 0.0159(10) 0.0177(10) -0.0064(8) -0.0044(8) -0.0021(8)
C19 0.0126(9) 0.0154(10) 0.0173(10) -0.0060(8) -0.0031(8) -0.0004(7)
C21 0.0255(12) 0.0212(12) 0.0318(13) -0.0112(11) -0.0073(10) -0.0019(9)
C31 0.0233(12) 0.0227(12) 0.0283(12) -0.0130(10) -0.0042(10) -0.0070(9)
C32 0.0211(11) 0.0215(11) 0.0256(12) -0.0065(10) -0.0056(9) -0.0076(9)
C33 0.0296(14) 0.0289(14) 0.0354(15) -0.0094(12) -0.0094(11) -0.0138(11)
C34 0.0273(14) 0.0369(16) 0.0416(17) -0.0049(13) -0.0070(12) -0.0190(12)
C35 0.0241(13) 0.0429(17) 0.0308(14) -0.0036(13) 0.0028(11) -0.0162(12)
C36 0.0221(12) 0.0318(14) 0.0269(13) -0.0098(11) 0.0020(10) -0.0090(10)
C41 0.0274(13) 0.0322(14) 0.0225(12) -0.0119(11) -0.0028(10) -0.0136(11)
C42 0.0314(15) 0.0360(16) 0.0432(17) -0.0163(14) -0.0162(13) -0.0050(12)
C43 0.0351(15) 0.0399(16) 0.0317(14) -0.0175(13) -0.0012(12) -0.0188(13)
C44 0.0415(17) 0.0488(18) 0.0209(12) -0.0132(13) -0.0029(12) -0.0199(14)
C51 0.0294(13) 0.0282(13) 0.0311(14) -0.0183(11) -0.0032(11) -0.0023(10)
C52 0.0418(17) 0.0325(15) 0.0414(17) -0.0207(14) -0.0184(14) 0.0054(13)
C53 0.0292(15) 0.0415(18) 0.0495(19) -0.0229(16) 0.0079(14) -0.0041(13)
C54 0.0474(18) 0.0296(15) 0.0417(17) -0.0236(13) -0.0060(14) -0.0045(13)
In2 0.01875(8) 0.02533(9) 0.02776(9) -0.01193(7) 0.00002(7) -0.00374(6)
Cl4 0.0301(3) 0.0215(3) 0.0280(3) -0.0125(2) -0.0002(2) -0.0045(2)
Cl5 0.0348(3) 0.0300(3) 0.0271(3) -0.0121(3) -0.0003(3) -0.0020(3)
Cl6 0.0188(3) 0.0476(4) 0.0476(4) -0.0334(4) -0.0021(3) -0.0011(3)
C2 0.0301(3) 0.0215(3) 0.0280(3) -0.0125(2) -0.0002(2) -0.0045(2)
Cl7 0.0301(3) 0.0215(3) 0.0280(3) -0.0125(2) -0.0002(2) -0.0045(2)
C3 0.0182(11) 0.0201(11) 0.0291(13) -0.0070(10) -0.0034(9) -0.0030(9)
C4 0.0150(10) 0.0203(11) 0.0281(12) -0.0046(10) -0.0019(9) -0.0032(8)
C5 0.0206(11) 0.0214(12) 0.0245(12) -0.0066(10) -0.0027(9) -0.0005(9)

loop_
_atom_type_symbol
_atom_type_description
_atom_type_scat_dispersion_real
_atom_type_scat_dispersion_imag
_atom_type_scat_source
C C 0.0033 0.0016 'International Tables Vol C Tables 4.2.6.8 and 6.1.1.4'
H H 0.0000 0.0000 'International Tables Vol C Tables 4.2.6.8 and 6.1.1.4'
Cl Cl 0.1484 0.1585 'International Tables Vol C Tables 4.2.6.8 and 6.1.1.4'
In In -0.7276 1.3100 'International Tables Vol C Tables 4.2.6.8 and 6.1.1.4'
N N 0.0061 0.0033 'International Tables Vol C Tables 4.2.6.8 and 6.1.1.4'
O O 0.0106 0.0060 'International Tables Vol C Tables 4.2.6.8 and 6.1.1.4'
P P 0.1023 0.0942 'International Tables Vol C Tables 4.2.6.8 and 6.1.1.4'
Pt Pt -1.7033 8.3905 'International Tables Vol C Tables 4.2.6.8 and 6.1.1.4'

loop_
_geom_angle_atom_site_label_1
_geom_angle_atom_site_label_2
_geom_angle_atom_site_label_3
_geom_angle
_geom_angle_site_symmetry_1
_geom_angle_site_symmetry_3
_geom_angle_publ_flag
C1 Pt1 P1 94.66(8) . . ?
C1 Pt1 N12 177.04(9) . . ?
P1 Pt1 N12 82.91(5) . . ?
C1 Pt1 Cl1 83.43(8) . . ?
P1 Pt1 Cl1 174.84(2) . . ?
N12 Pt1 Cl1 98.85(5) . . ?
N3 In1 N2 73.31(7) . . ?
N3 In1 N11 146.29(7) . . ?
N2 In1 N11 73.65(7) . . ?
N3 In1 Cl2 93.58(6) . . ?
N2 In1 Cl2 166.89(5) . . ?
N11 In1 Cl2 119.34(5) . . ?
N3 In1 Cl3 96.40(5) . . ?
N2 In1 Cl3 87.28(5) . . ?
N11 In1 Cl3 88.53(5) . . ?
Cl2 In1 Cl3 94.51(2) . . ?
N3 In1 Cl1 92.63(5) . . ?
N2 In1 Cl1 90.27(5) . . ?
N11 In1 Cl1 81.01(5) . . ?
Cl2 In1 Cl1 90.19(2) . . ?
Cl3 In1 Cl1 169.53(2) . . ?
Pt1 Cl1 In1 92.20(2) . . ?
O1 P1 C51 100.35(12) . . ?
O1 P1 C41 99.22(11) . . ?
C51 P1 C41 114.57(12) . . ?
O1 P1 Pt1 102.64(7) . . ?
C51 P1 Pt1 117.75(9) . . ?
C41 P1 Pt1 117.47(9) . . ?
C18 O1 P1 121.16(15) . . ?
C11 N2 C21 109.95(19) . . ?
C11 N2 C31 111.92(19) . . ?
C21 N2 C31 109.29(19) . . ?
C11 N2 In1 105.36(14) . . ?
C21 N2 In1 114.01(15) . . ?
C31 N2 In1 106.28(14) . . ?
C36 N3 C32 120.1(2) . . ?
C36 N3 In1 124.40(18) . . ?
C32 N3 In1 115.44(16) . . ?
C12 N11 C19 118.56(19) . . ?
C12 N11 In1 111.32(15) . . ?
C19 N11 In1 128.11(15) . . ?
C18 N12 C19 115.32(19) . . ?
C18 N12 Pt1 111.98(15) . . ?
C19 N12 Pt1 131.40(15) . . ?
Pt1 C1 H1A 109.5 . . ?
Pt1 C1 H1B 109.5 . . ?
H1A C1 H1B 109.5 . . ?
Pt1 C1 H1C 109.5 . . ?
H1A C1 H1C 109.5 . . ?
H1B C1 H1C 109.5 . . ?
N2 C11 C12 112.8(2) . . ?
N2 C11 H11A 109.0 . . ?
C12 C11 H11A 109.0 . . ?
N2 C11 H11B 109.0 . . ?
C12 C11 H11B 109.0 . . ?
H11A C11 H11B 107.8 . . ?
N11 C12 C13 123.2(2) . . ?
N11 C12 C11 119.2(2) . . ?
C13 C12 C11 117.5(2) . . ?
C14 C13 C12 118.7(2) . . ?
C14 C13 H13 120.7 . . ?
C12 C13 H13 120.7 . . ?
C13 C14 C15 119.5(2) . . ?
C13 C14 H14 120.2 . . ?
C15 C14 H14 120.2 . . ?
C16 C15 C14 121.4(2) . . ?
C16 C15 C19 119.7(2) . . ?
C14 C15 C19 118.8(2) . . ?
C17 C16 C15 118.8(2) . . ?
C17 C16 H16 120.6 . . ?
C15 C16 H16 120.6 . . ?
C16 C17 C18 117.8(2) . . ?
C16 C17 H17 121.1 . . ?
C18 C17 H17 121.1 . . ?
N12 C18 O1 120.4(2) . . ?
N12 C18 C17 126.3(2) . . ?
O1 C18 C17 113.3(2) . . ?
N11 C19 N12 118.53(19) . . ?
N11 C19 C15 120.4(2) . . ?
N12 C19 C15 121.0(2) . . ?
N2 C21 H21A 109.5 . . ?
N2 C21 H21B 109.5 . . ?
H21A C21 H21B 109.5 . . ?
N2 C21 H21C 109.5 . . ?
H21A C21 H21C 109.5 . . ?
H21B C21 H21C 109.5 . . ?
N2 C31 C32 109.3(2) . . ?
N2 C31 H31A 109.8 . . ?
C32 C31 H31A 109.8 . . ?
N2 C31 H31B 109.8 . . ?
C32 C31 H31B 109.8 . . ?
H31A C31 H31B 108.3 . . ?
N3 C32 C33 120.7(2) . . ?
N3 C32 C31 116.6(2) . . ?
C33 C32 C31 122.6(2) . . ?
C34 C33 C32 119.1(3) . . ?
C34 C33 H33 120.5 . . ?
C32 C33 H33 120.5 . . ?
C35 C34 C33 119.6(3) . . ?
C35 C34 H34 120.2 . . ?
C33 C34 H34 120.2 . . ?
C34 C35 C36 118.9(3) . . ?
C34 C35 H35 120.5 . . ?
C36 C35 H35 120.5 . . ?
N3 C36 C35 121.6(3) . . ?
N3 C36 H36 119.2 . . ?
C35 C36 H36 119.2 . . ?
C42 C41 C44 109.4(2) . . ?
C42 C41 C43 107.8(2) . . ?
C44 C41 C43 110.3(2) . . ?
C42 C41 P1 106.70(18) . . ?
C44 C41 P1 110.69(19) . . ?
C43 C41 P1 111.86(19) . . ?
C41 C42 H42A 109.5 . . ?
C41 C42 H42B 109.5 . . ?
H42A C42 H42B 109.5 . . ?
C41 C42 H42C 109.5 . . ?
H42A C42 H42C 109.5 . . ?
H42B C42 H42C 109.5 . . ?
C41 C43 H43A 109.5 . . ?
C41 C43 H43B 109.5 . . ?
H43A C43 H43B 109.5 . . ?
C41 C43 H43C 109.5 . . ?
H43A C43 H43C 109.5 . . ?
H43B C43 H43C 109.5 . . ?
C41 C44 H44A 109.5 . . ?
C41 C44 H44B 109.5 . . ?
H44A C44 H44B 109.5 . . ?
C41 C44 H44C 109.5 . . ?
H44A C44 H44C 109.5 . . ?
H44B C44 H44C 109.5 . . ?
C52 C51 C53 108.9(3) . . ?
C52 C51 C54 108.1(3) . . ?
C53 C51 C54 110.5(2) . . ?
C52 C51 P1 105.88(19) . . ?
C53 C51 P1 109.6(2) . . ?
C54 C51 P1 113.6(2) . . ?
C51 C52 H52A 109.5 . . ?
C51 C52 H52B 109.5 . . ?
H52A C52 H52B 109.5 . . ?
C51 C52 H52C 109.5 . . ?
H52A C52 H52C 109.5 . . ?
H52B C52 H52C 109.5 . . ?
C51 C53 H53A 109.5 . . ?
C51 C53 H53B 109.5 . . ?
H53A C53 H53B 109.5 . . ?
C51 C53 H53C 109.5 . . ?
H53A C53 H53C 109.5 . . ?
H53B C53 H53C 109.5 . . ?
C51 C54 H54A 109.5 . . ?
C51 C54 H54B 109.5 . . ?
H54A C54 H54B 109.5 . . ?
C51 C54 H54C 109.5 . . ?
H54A C54 H54C 109.5 . . ?
H54B C54 H54C 109.5 . . ?
C2 In2 Cl6 121.29(19) . . ?
Cl7 In2 Cl6 119.54(13) . . ?
C2 In2 Cl4 112.3(2) . . ?
Cl7 In2 Cl4 112.23(14) . . ?
Cl6 In2 Cl4 104.17(3) . . ?
C2 In2 Cl5 111.69(19) . . ?
Cl7 In2 Cl5 113.63(13) . . ?
Cl6 In2 Cl5 102.62(3) . . ?
Cl4 In2 Cl5 102.82(2) . . ?
In2 C2 H2A 109.5 . . ?
In2 C2 H2B 109.5 . . ?
H2A C2 H2B 109.5 . . ?
In2 C2 H2C 109.5 . . ?
H2A C2 H2C 109.5 . . ?
H2B C2 H2C 109.5 . . ?
C4 C3 C5 119.6(2) . 2_656 ?
C4 C3 H3 120.2 . . ?
C5 C3 H3 120.2 2_656 . ?
C5 C4 C3 120.2(2) . . ?
C5 C4 H4 119.9 . . ?
C3 C4 H4 119.9 . . ?
C4 C5 C3 120.2(2) . 2_656 ?
C4 C5 H5 119.9 . . ?
C3 C5 H5 119.9 2_656 . ?

loop_
_geom_bond_atom_site_label_1
_geom_bond_atom_site_label_2
_geom_bond_distance
_geom_bond_site_symmetry_2
_geom_bond_publ_flag
Pt1 C1 2.049(3) . ?
Pt1 P1 2.1623(6) . ?
Pt1 N12 2.2219(19) . ?
Pt1 Cl1 2.4133(6) . ?
In1 N3 2.274(2) . ?
In1 N2 2.325(2) . ?
In1 N11 2.3342(19) . ?
In1 Cl2 2.4054(6) . ?
In1 Cl3 2.4331(6) . ?
In1 Cl1 2.5450(6) . ?
P1 O1 1.6611(19) . ?
P1 C51 1.861(3) . ?
P1 C41 1.867(3) . ?
O1 C18 1.349(3) . ?
N2 C11 1.476(3) . ?
N2 C21 1.483(3) . ?
N2 C31 1.484(3) . ?
N3 C36 1.343(3) . ?
N3 C32 1.345(3) . ?
N11 C12 1.344(3) . ?
N11 C19 1.369(3) . ?
N12 C18 1.334(3) . ?
N12 C19 1.387(3) . ?
C1 H1A 0.9800 . ?
C1 H1B 0.9800 . ?
C1 H1C 0.9800 . ?
C11 C12 1.512(3) . ?
C11 H11A 0.9900 . ?
C11 H11B 0.9900 . ?
C12 C13 1.400(3) . ?
C13 C14 1.365(4) . ?
C13 H13 0.9500 . ?
C14 C15 1.411(3) . ?
C14 H14 0.9500 . ?
C15 C16 1.409(3) . ?
C15 C19 1.412(3) . ?
C16 C17 1.356(3) . ?
C16 H16 0.9500 . ?
C17 C18 1.407(3) . ?
C17 H17 0.9500 . ?
C21 H21A 0.9800 . ?
C21 H21B 0.9800 . ?
C21 H21C 0.9800 . ?
C31 C32 1.509(4) . ?
C31 H31A 0.9900 . ?
C31 H31B 0.9900 . ?
C32 C33 1.399(3) . ?
C33 C34 1.383(4) . ?
C33 H33 0.9500 . ?
C34 C35 1.378(5) . ?
C34 H34 0.9500 . ?
C35 C36 1.387(4) . ?
C35 H35 0.9500 . ?
C36 H36 0.9500 . ?
C41 C42 1.529(4) . ?
C41 C44 1.532(4) . ?
C41 C43 1.544(4) . ?
C42 H42A 0.9800 . ?
C42 H42B 0.9800 . ?
C42 H42C 0.9800 . ?
C43 H43A 0.9800 . ?
C43 H43B 0.9800 . ?
C43 H43C 0.9800 . ?
C44 H44A 0.9800 . ?
C44 H44B 0.9800 . ?
C44 H44C 0.9800 . ?
C51 C52 1.534(4) . ?
C51 C53 1.536(4) . ?
C51 C54 1.538(4) . ?
C52 H52A 0.9800 . ?
C52 H52B 0.9800 . ?
C52 H52C 0.9800 . ?
C53 H53A 0.9800 . ?
C53 H53B 0.9800 . ?
C53 H53C 0.9800 . ?
C54 H54A 0.9800 . ?
C54 H54B 0.9800 . ?
C54 H54C 0.9800 . ?
In2 C2 2.099(4) . ?
In2 Cl7 2.272(3) . ?
In2 Cl6 2.4020(7) . ?
In2 Cl4 2.4171(7) . ?
In2 Cl5 2.4286(7) . ?
C2 H2A 0.9800 . ?
C2 H2B 0.9800 . ?
C2 H2C 0.9800 . ?
C3 C4 1.390(4) . ?
C3 C5 1.397(4) 2_656 ?
C3 H3 0.9500 . ?
C4 C5 1.389(4) . ?
C4 H4 0.9500 . ?
C5 H5 0.9500 . ?

loop_
_geom_torsion_atom_site_label_1
_geom_torsion_atom_site_label_2
_geom_torsion_atom_site_label_3
_geom_torsion_atom_site_label_4
_geom_torsion
_geom_torsion_site_symmetry_1
_geom_torsion_site_symmetry_2
_geom_torsion_site_symmetry_3
_geom_torsion_site_symmetry_4
_geom_torsion_publ_flag
C51 P1 O1 C18 123.53(19) . . . . ?
C41 P1 O1 C18 -119.22(19) . . . . ?
Pt1 P1 O1 C18 1.79(19) . . . . ?
C21 N2 C11 C12 80.7(2) . . . . ?
C31 N2 C11 C12 -157.7(2) . . . . ?
In1 N2 C11 C12 -42.6(2) . . . . ?
C19 N11 C12 C13 0.0(3) . . . . ?
In1 N11 C12 C13 -165.2(2) . . . . ?
C19 N11 C12 C11 175.1(2) . . . . ?
In1 N11 C12 C11 10.0(3) . . . . ?
N2 C11 C12 N11 23.3(3) . . . . ?
N2 C11 C12 C13 -161.3(2) . . . . ?
N11 C12 C13 C14 6.1(4) . . . . ?
C11 C12 C13 C14 -169.1(2) . . . . ?
C12 C13 C14 C15 -4.0(4) . . . . ?
C13 C14 C15 C16 173.5(2) . . . . ?
C13 C14 C15 C19 -3.6(3) . . . . ?
C14 C15 C16 C17 -179.7(2) . . . . ?
C19 C15 C16 C17 -2.6(3) . . . . ?
C15 C16 C17 C18 -5.1(3) . . . . ?
C19 N12 C18 O1 179.60(19) . . . . ?
Pt1 N12 C18 O1 11.1(3) . . . . ?
C19 N12 C18 C17 2.2(3) . . . . ?
Pt1 N12 C18 C17 -166.26(19) . . . . ?
P1 O1 C18 N12 -9.1(3) . . . . ?
P1 O1 C18 C17 168.58(17) . . . . ?
C16 C17 C18 N12 5.6(4) . . . . ?
C16 C17 C18 O1 -171.9(2) . . . . ?
C12 N11 C19 N12 173.8(2) . . . . ?
In1 N11 C19 N12 -23.9(3) . . . . ?
C12 N11 C19 C15 -8.0(3) . . . . ?
In1 N11 C19 C15 154.36(16) . . . . ?
C18 N12 C19 N11 167.9(2) . . . . ?
Pt1 N12 C19 N11 -26.3(3) . . . . ?
C18 N12 C19 C15 -10.3(3) . . . . ?
Pt1 N12 C19 C15 155.42(17) . . . . ?
C16 C15 C19 N11 -167.4(2) . . . . ?
C14 C15 C19 N11 9.8(3) . . . . ?
C16 C15 C19 N12 10.8(3) . . . . ?
C14 C15 C19 N12 -172.0(2) . . . . ?
C11 N2 C31 C32 161.4(2) . . . . ?
C21 N2 C31 C32 -76.5(2) . . . . ?
In1 N2 C31 C32 46.9(2) . . . . ?
C36 N3 C32 C33 1.8(4) . . . . ?
In1 N3 C32 C33 -174.96(19) . . . . ?
C36 N3 C32 C31 -175.3(2) . . . . ?
In1 N3 C32 C31 7.9(3) . . . . ?
N2 C31 C32 N3 -38.3(3) . . . . ?
N2 C31 C32 C33 144.6(2) . . . . ?
N3 C32 C33 C34 -1.1(4) . . . . ?
C31 C32 C33 C34 175.9(3) . . . . ?
C32 C33 C34 C35 -1.1(4) . . . . ?
C33 C34 C35 C36 2.5(4) . . . . ?
C32 N3 C36 C35 -0.4(4) . . . . ?
In1 N3 C36 C35 176.1(2) . . . . ?
C34 C35 C36 N3 -1.8(4) . . . . ?
O1 P1 C41 C42 81.4(2) . . . . ?
C51 P1 C41 C42 -172.7(2) . . . . ?
Pt1 P1 C41 C42 -28.1(2) . . . . ?
O1 P1 C41 C44 -159.7(2) . . . . ?
C51 P1 C41 C44 -53.8(2) . . . . ?
Pt1 P1 C41 C44 90.8(2) . . . . ?
O1 P1 C41 C43 -36.2(2) . . . . ?
C51 P1 C41 C43 69.7(2) . . . . ?
Pt1 P1 C41 C43 -145.77(17) . . . . ?
O1 P1 C51 C52 -51.8(2) . . . . ?
C41 P1 C51 C52 -157.1(2) . . . . ?
Pt1 P1 C51 C52 58.5(2) . . . . ?
O1 P1 C51 C53 -169.2(2) . . . . ?
C41 P1 C51 C53 85.6(2) . . . . ?
Pt1 P1 C51 C53 -58.9(2) . . . . ?
O1 P1 C51 C54 66.6(2) . . . . ?
C41 P1 C51 C54 -38.6(3) . . . . ?
Pt1 P1 C51 C54 176.94(18) . . . . ?
C5 C3 C4 C5 -0.8(4) 2_656 . . . ?
C3 C4 C5 C3 0.8(4) . . . 2_656 ?
